data_4514641
loop_
_publ_author_name
'Zhu, Weihao'
'Luo, Zhongwen'
'Chen, Junqi'
'Liu, Chang'
'Yang, Lu'
'Dickie, Diane A.'
'Liu, Naiming'
'Zhang, Sen'
'Davis, Robert J.'
'Gunnoe, T. Brent'

_publ_section_title
;
 Mechanistic Studies of Single-Step Styrene Production Catalyzed by Rh
 Complexes with Diimine Ligands: An Evaluation of the Role of Ligands and
 Induction Period
;
_journal_issue 8
_journal_name_full 'ACS Catalysis'
_journal_page_first 7457
_journal_paper_doi 10.1021/acscatal.9b01480
_journal_volume 9
_journal_year 2019
_chemical_formula_sum 'C50 H60 N4 O4 Rh2'
_chemical_formula_weight 986.84
_space_group_crystal_system monoclinic
_space_group_IT_number 14
_space_group_name_Hall '-P 2ybc'
_space_group_name_H-M_alt 'P 1 21/c 1'
_symmetry_space_group_name_Hall '-P 2ybc'
_symmetry_space_group_name_H-M 'P 1 21/c 1'
_atom_sites_solution_hydrogens geom
_atom_sites_solution_primary dual
_cell_angle_alpha 90
_cell_angle_beta 94.241(2)
_cell_angle_gamma 90
_cell_formula_units_Z 4
_cell_length_a 19.9451(16)
_cell_length_b 11.5613(10)
_cell_length_c 20.0794(15)
_cell_measurement_reflns_used 7247
_cell_measurement_temperature 100.(2)
_cell_measurement_theta_max 26.9161
_cell_measurement_theta_min 2.6912
_cell_volume 4617.5(6)
_computing_cell_refinement 'SAINT V8.38A (Bruker AXS Inc., 2017)'
_computing_data_collection 'Bruker Instrument Service v2017.5.0.0'
_computing_data_reduction 'SAINT V8.38A (Bruker AXS Inc., 2017)'
_computing_structure_refinement 'SHELXL-2017/1 (Sheldrick, 2017)'
_computing_structure_solution 'SHELXT 2014/5 (Sheldrick, 2014)'
_diffrn_ambient_temperature 100.(2)
_diffrn_detector_area_resol_mean 8.3333
_diffrn_measured_fraction_theta_full 0.997
_diffrn_measured_fraction_theta_max 0.997
_diffrn_measurement_device_type 'Bruker Kappa APEXII Duo'
_diffrn_measurement_method '\f and \w scans'
_diffrn_radiation_monochromator graphite
_diffrn_radiation_type 'Mo K\a'
_diffrn_radiation_wavelength 0.71073
_diffrn_reflns_av_R_equivalents 0.0832
_diffrn_reflns_av_unetI/netI 0.0767
_diffrn_reflns_limit_h_max 25
_diffrn_reflns_limit_h_min -25
_diffrn_reflns_limit_k_max 15
_diffrn_reflns_limit_k_min -15
_diffrn_reflns_limit_l_max 26
_diffrn_reflns_limit_l_min -24
_diffrn_reflns_number 49108
_diffrn_reflns_theta_full 27.55
_diffrn_reflns_theta_max 27.55
_diffrn_reflns_theta_min 2.03
_diffrn_source 'fine-focus sealed tube'
_exptl_absorpt_coefficient_mu 0.762
_exptl_absorpt_correction_T_max 0.91
_exptl_absorpt_correction_T_min 0.80
_exptl_absorpt_correction_type multi-scan
_exptl_absorpt_process_details
;
SADABS-2016/2 - Bruker AXS area detector scaling and absorption correction
;
_exptl_crystal_colour red
_exptl_crystal_density_diffrn 1.420
_exptl_crystal_density_method 'not measured'
_exptl_crystal_description block
_exptl_crystal_F_000 2040
_exptl_crystal_size_max 0.432
_exptl_crystal_size_mid 0.154
_exptl_crystal_size_min 0.128
_refine_diff_density_max 1.033
_refine_diff_density_min -0.786
_refine_ls_extinction_method none
_refine_ls_goodness_of_fit_ref 1.006
_refine_ls_hydrogen_treatment constr
_refine_ls_matrix_type full
_refine_ls_number_parameters 511
_refine_ls_number_reflns 10602
_refine_ls_number_restraints 0
_refine_ls_restrained_S_all 1.006
_refine_ls_R_factor_all 0.1007
_refine_ls_R_factor_gt 0.0431
_refine_ls_shift/su_max 0.002
_refine_ls_shift/su_mean 0.000
_refine_ls_structure_factor_coef Fsqd
_refine_ls_weighting_details 'w=1/[\s^2^(Fo^2^)+(0.0378P)^2^+2.7030P] where P=(Fo^2^+2Fc^2^)/3'
_refine_ls_weighting_scheme calc
_refine_ls_wR_factor_gt 0.0847
_refine_ls_wR_factor_ref 0.1019
_reflns_number_gt 6195
_reflns_number_total 10602
_reflns_threshold_expression 'I > 2\s(I)'
_cod_data_source_file cs9b01480_si_003.cif
_cod_data_source_block Compound6
_cod_depositor_comments
;
The following automatic conversions were performed:

'_exptl_absorpt_correction_type' value 'Multi-Scan' changed to
'multi-scan' according to
/home/data/users/saulius/crontab/automatic-downloads/current/ACS/lib/dictionaries/cif_core.dic
dictionary named 'cif_core.dic' version 2.4.2 from 2011-04-26.

Automatic conversion script
Id: cif_fix_values 4973 2017-02-22 13:04:09Z antanas 
;
_cod_database_code 4514641

loop_
_space_group_symop_operation_xyz
'x, y, z'
'-x, y+1/2, -z+1/2'
'-x, -y, -z'
'x, -y-1/2, z-1/2'

loop_
_atom_site_type_symbol
_atom_site_label
_atom_site_fract_x
_atom_site_fract_y
_atom_site_fract_z
_atom_site_U_iso_or_equiv
_atom_site_adp_type
_atom_site_calc_flag
_atom_site_refinement_flags_adp
_atom_site_refinement_flags_occupancy
_atom_site_refinement_flags_posn
_atom_site_occupancy
_atom_site_disorder_assembly
_atom_site_disorder_group
Rh Rh1 0.81373(2) 0.24136(3) 0.38829(2) 0.02051(8) Uani d . . . 1.0 . .
Rh Rh2 0.69335(2) 0.25690(3) 0.26167(2) 0.01879(8) Uani d . . . 1.0 . .
O O1 0.76336(13) 0.3961(2) 0.39274(13) 0.0250(6) Uani d . . . 1.0 . .
O O2 0.66292(13) 0.3478(2) 0.34360(12) 0.0241(6) Uani d . . . 1.0 . .
O O3 0.68852(14) 0.0999(2) 0.30970(12) 0.0257(6) Uani d . . . 1.0 . .
O O4 0.73044(12) 0.1458(2) 0.41317(12) 0.0204(6) Uani d . . . 1.0 . .
N N1 0.90247(16) 0.3098(3) 0.37661(15) 0.0235(8) Uani d . . . 1.0 . .
N N2 0.87171(16) 0.1070(3) 0.40251(15) 0.0227(7) Uani d . . . 1.0 . .
N N3 0.67949(15) 0.3909(3) 0.20316(15) 0.0201(7) Uani d . . . 1.0 . .
N N4 0.70962(15) 0.1901(3) 0.17448(15) 0.0194(7) Uani d . . . 1.0 . .
C C1 0.9162(2) 0.4291(4) 0.3653(2) 0.0273(10) Uani d . . . 1.0 . .
C C2 0.9291(2) 0.4653(4) 0.3010(2) 0.0370(11) Uani d . . . 1.0 . .
C C3 0.9476(2) 0.5795(4) 0.2922(3) 0.0448(13) Uani d . . . 1.0 . .
H H3 0.957616 0.605629 0.249136 0.054 Uiso calc U . R 1.0 . .
C C4 0.9517(2) 0.6558(4) 0.3453(3) 0.0486(14) Uani d . . . 1.0 . .
H H4 0.964927 0.733649 0.338763 0.058 Uiso calc U . R 1.0 . .
C C5 0.9366(2) 0.6189(4) 0.4077(3) 0.0408(12) Uani d . . . 1.0 . .
H H5 0.93869 0.672839 0.443436 0.049 Uiso calc U . R 1.0 . .
C C6 0.9185(2) 0.5050(4) 0.4199(2) 0.0319(10) Uani d . . . 1.0 . .
C C7 0.9024(2) 0.4638(4) 0.4882(2) 0.0383(12) Uani d . . . 1.0 . .
H H7A 0.857182 0.430128 0.485593 0.057 Uiso calc U . R 1.0 . .
H H7B 0.904334 0.529252 0.519274 0.057 Uiso calc U . R 1.0 . .
H H7C 0.935254 0.405101 0.504109 0.057 Uiso calc U . R 1.0 . .
C C8 0.9206(3) 0.3822(5) 0.2431(2) 0.0525(15) Uani d . . . 1.0 . .
H H8A 0.957104 0.32523 0.246606 0.079 Uiso calc U . R 1.0 . .
H H8B 0.921933 0.424965 0.20112 0.079 Uiso calc U . R 1.0 . .
H H8C 0.877339 0.342384 0.244104 0.079 Uiso calc U . R 1.0 . .
C C9 0.95479(19) 0.2379(4) 0.38247(18) 0.0263(9) Uani d . . . 1.0 . .
C C10 1.0265(2) 0.2750(4) 0.3783(2) 0.0330(11) Uani d . . . 1.0 . .
H H10A 1.042665 0.248085 0.336132 0.05 Uiso calc U . R 1.0 . .
H H10B 1.054313 0.24162 0.41576 0.05 Uiso calc U . R 1.0 . .
H H10C 1.029197 0.359583 0.38045 0.05 Uiso calc U . R 1.0 . .
C C11 0.9371(2) 0.1216(4) 0.39769(18) 0.0246(9) Uani d . . . 1.0 . .
C C12 0.9887(2) 0.0279(4) 0.4090(2) 0.0348(11) Uani d . . . 1.0 . .
H H12A 0.966658 -0.043838 0.421447 0.052 Uiso calc U . R 1.0 . .
H H12B 1.021854 0.050953 0.44509 0.052 Uiso calc U . R 1.0 . .
H H12C 1.011448 0.015403 0.367992 0.052 Uiso calc U . R 1.0 . .
C C13 0.84849(19) -0.0008(3) 0.42779(19) 0.0222(9) Uani d . . . 1.0 . .
C C14 0.8410(2) -0.0094(4) 0.49652(19) 0.0270(10) Uani d . . . 1.0 . .
C C15 0.8187(2) -0.1132(4) 0.5210(2) 0.0327(10) Uani d . . . 1.0 . .
H H15 0.813705 -0.120929 0.567453 0.039 Uiso calc U . R 1.0 . .
C C16 0.8034(2) -0.2062(4) 0.4790(2) 0.0377(12) Uani d . . . 1.0 . .
H H16 0.78832 -0.276942 0.496755 0.045 Uiso calc U . R 1.0 . .
C C17 0.8103(2) -0.1958(4) 0.4112(2) 0.0348(11) Uani d . . . 1.0 . .
H H17 0.799174 -0.259387 0.382524 0.042 Uiso calc U . R 1.0 . .
C C18 0.8331(2) -0.0939(3) 0.38473(19) 0.0271(10) Uani d . . . 1.0 . .
C C19 0.8387(2) -0.0809(4) 0.31045(19) 0.0333(11) Uani d . . . 1.0 . .
H H19A 0.806154 -0.023058 0.29265 0.05 Uiso calc U . R 1.0 . .
H H19B 0.829184 -0.15528 0.288356 0.05 Uiso calc U . R 1.0 . .
H H19C 0.884237 -0.055778 0.302185 0.05 Uiso calc U . R 1.0 . .
C C20 0.8549(2) 0.0944(4) 0.54163(19) 0.0313(10) Uani d . . . 1.0 . .
H H20A 0.902441 0.115924 0.541413 0.047 Uiso calc U . R 1.0 . .
H H20B 0.844586 0.074814 0.587237 0.047 Uiso calc U . R 1.0 . .
H H20C 0.826801 0.159447 0.525373 0.047 Uiso calc U . R 1.0 . .
C C21 0.6554(2) 0.5003(3) 0.22650(18) 0.0221(9) Uani d . . . 1.0 . .
C C22 0.5865(2) 0.5146(4) 0.2317(2) 0.0262(9) Uani d . . . 1.0 . .
C C23 0.5643(2) 0.6199(4) 0.2558(2) 0.0336(11) Uani d . . . 1.0 . .
H H23 0.517639 0.631742 0.259498 0.04 Uiso calc U . R 1.0 . .
C C24 0.6090(2) 0.7073(4) 0.2743(2) 0.0340(11) Uani d . . . 1.0 . .
H H24 0.593017 0.778627 0.290399 0.041 Uiso calc U . R 1.0 . .
C C25 0.6770(2) 0.6907(3) 0.26928(19) 0.0280(10) Uani d . . . 1.0 . .
H H25 0.707471 0.751173 0.282188 0.034 Uiso calc U . R 1.0 . .
C C26 0.7015(2) 0.5880(3) 0.24590(19) 0.0231(9) Uani d . . . 1.0 . .
C C27 0.7754(2) 0.5672(4) 0.2420(2) 0.0303(10) Uani d . . . 1.0 . .
H H27A 0.789896 0.50398 0.2722 0.045 Uiso calc U . R 1.0 . .
H H27B 0.800276 0.637687 0.255087 0.045 Uiso calc U . R 1.0 . .
H H27C 0.78418 0.546437 0.196134 0.045 Uiso calc U . R 1.0 . .
C C28 0.5379(2) 0.4188(4) 0.2120(2) 0.0375(11) Uani d . . . 1.0 . .
H H28A 0.542043 0.398321 0.165102 0.056 Uiso calc U . R 1.0 . .
H H28B 0.491963 0.444753 0.217782 0.056 Uiso calc U . R 1.0 . .
H H28C 0.548229 0.351053 0.240215 0.056 Uiso calc U . R 1.0 . .
C C29 0.6832(2) 0.3745(3) 0.13799(19) 0.0246(9) Uani d . . . 1.0 . .
C C30 0.6680(2) 0.4663(4) 0.0863(2) 0.0397(12) Uani d . . . 1.0 . .
H H30A 0.623538 0.452291 0.06367 0.06 Uiso calc U . R 1.0 . .
H H30B 0.702074 0.464199 0.053542 0.06 Uiso calc U . R 1.0 . .
H H30C 0.668581 0.542313 0.107902 0.06 Uiso calc U . R 1.0 . .
C C31 0.70070(19) 0.2584(3) 0.12199(18) 0.0237(8) Uani d . . . 1.0 . .
C C32 0.7034(2) 0.2169(4) 0.05188(19) 0.0342(11) Uani d . . . 1.0 . .
H H32A 0.743753 0.169516 0.048453 0.051 Uiso calc U . R 1.0 . .
H H32B 0.704919 0.283496 0.021823 0.051 Uiso calc U . R 1.0 . .
H H32C 0.663364 0.170463 0.039313 0.051 Uiso calc U . R 1.0 . .
C C41 0.7011(2) 0.4079(3) 0.38254(19) 0.0238(9) Uani d . . . 1.0 . .
C C42 0.6688(2) 0.5057(4) 0.4189(2) 0.0360(11) Uani d . . . 1.0 . .
H H42A 0.640087 0.473656 0.451866 0.054 Uiso calc U . R 1.0 . .
H H42B 0.641519 0.55298 0.386671 0.054 Uiso calc U . R 1.0 . .
H H42C 0.703902 0.553849 0.441583 0.054 Uiso calc U . R 1.0 . .
C C43 0.6950(2) 0.0852(3) 0.37227(19) 0.0221(9) Uani d . . . 1.0 . .
C C44 0.6580(2) -0.0153(4) 0.3993(2) 0.0333(11) Uani d . . . 1.0 . .
H H44A 0.62277 0.01336 0.426595 0.05 Uiso calc U . R 1.0 . .
H H44B 0.68954 -0.063461 0.42692 0.05 Uiso calc U . R 1.0 . .
H H44C 0.637621 -0.061373 0.362233 0.05 Uiso calc U . R 1.0 . .
C C33 0.7217(4) 0.0685(6) 0.1621(4) 0.0283(9) Uani d . P . 0.729(9) A 1
C C34 0.7863(4) 0.0271(5) 0.1556(3) 0.0283(9) Uani d . P . 0.729(9) A 1
C C35 0.7939(3) -0.0881(6) 0.1390(3) 0.0283(9) Uani d . P . 0.729(9) A 1
H H35 0.837453 -0.117535 0.132859 0.034 Uiso calc U P R 0.729(9) A 1
C C36 0.7391(4) -0.1605(5) 0.1311(3) 0.0283(9) Uani d . P . 0.729(9) A 1
H H36 0.745393 -0.239626 0.120413 0.034 Uiso calc U P R 0.729(9) A 1
C C37 0.6742(4) -0.1188(5) 0.1388(3) 0.0283(9) Uani d . P . 0.729(9) A 1
H H37 0.636635 -0.169398 0.13302 0.034 Uiso calc U P R 0.729(9) A 1
C C38 0.6647(4) -0.0026(6) 0.1550(4) 0.0283(9) Uani d . P . 0.729(9) A 1
C C39 0.5940(3) 0.0409(7) 0.1637(4) 0.0322(11) Uani d . P . 0.729(9) A 1
H H39A 0.593646 0.08379 0.205764 0.048 Uiso calc U P R 0.729(9) A 1
H H39B 0.56321 -0.025038 0.164583 0.048 Uiso calc U P R 0.729(9) A 1
H H39C 0.579615 0.091936 0.126395 0.048 Uiso calc U P R 0.729(9) A 1
C C40 0.8440(3) 0.1077(6) 0.1649(3) 0.0322(11) Uani d . P . 0.729(9) A 1
H H40A 0.840879 0.165974 0.129383 0.048 Uiso calc U P R 0.729(9) A 1
H H40B 0.88605 0.064422 0.163213 0.048 Uiso calc U P R 0.729(9) A 1
H H40C 0.843159 0.146091 0.208392 0.048 Uiso calc U P R 0.729(9) A 1
C C33A 0.7302(8) 0.0773(8) 0.1632(9) 0.032(3) Uani d . P G 0.271(9) A 2
C C38A 0.6864(7) -0.0164(12) 0.1571(8) 0.032(3) Uani d . P G 0.271(9) A 2
C C37A 0.7113(8) -0.1268(9) 0.1470(6) 0.032(3) Uani d . P G 0.271(9) A 2
H H37A 0.681425 -0.190842 0.142797 0.038 Uiso calc U P R 0.271(9) A 2
C C36A 0.7799(9) -0.1436(8) 0.1430(6) 0.032(3) Uani d . P G 0.271(9) A 2
H H36A 0.796908 -0.219095 0.136128 0.038 Uiso calc U P R 0.271(9) A 2
C C35A 0.8236(7) -0.0500(11) 0.1491(6) 0.032(3) Uani d . P G 0.271(9) A 2
H H35A 0.870516 -0.061438 0.146426 0.038 Uiso calc U P R 0.271(9) A 2
C C34A 0.7988(8) 0.0605(9) 0.1592(8) 0.032(3) Uani d . P G 0.271(9) A 2
C C39A 0.6159(10) 0.0121(19) 0.1651(11) 0.0322(11) Uani d . P . 0.271(9) A 2
H H39D 0.613454 0.071021 0.199914 0.048 Uiso calc U P R 0.271(9) A 2
H H39E 0.591975 -0.05754 0.177841 0.048 Uiso calc U P R 0.271(9) A 2
H H39F 0.595055 0.042037 0.12279 0.048 Uiso calc U P R 0.271(9) A 2
C C40A 0.8512(10) 0.1597(17) 0.1715(10) 0.0322(11) Uani d . P . 0.271(9) A 2
H H40D 0.828328 0.229896 0.185157 0.048 Uiso calc U P R 0.271(9) A 2
H H40E 0.873034 0.174891 0.130235 0.048 Uiso calc U P R 0.271(9) A 2
H H40F 0.885112 0.136631 0.206777 0.048 Uiso calc U P R 0.271(9) A 2
C C45 0.5002(4) 0.1343(6) 0.4510(4) 0.113(2) Uani d . P G 0.654(5) B 1
H H45 0.501934 0.056095 0.436777 0.136 Uiso calc U P R 0.654(5) B 1
C C50 0.5258(4) 0.2215(8) 0.4126(3) 0.113(2) Uani d . P G 0.654(5) B 1
H H50 0.545052 0.202947 0.372069 0.136 Uiso calc U P R 0.654(5) B 1
C C49 0.5232(4) 0.3360(7) 0.4335(4) 0.113(2) Uani d . P G 0.654(5) B 1
H H49 0.540718 0.395612 0.407198 0.136 Uiso calc U P R 0.654(5) B 1
C C48 0.4950(4) 0.3632(6) 0.4928(5) 0.113(2) Uani d . P G 0.654(5) B 1
H H48 0.493268 0.441425 0.507035 0.136 Uiso calc U P R 0.654(5) B 1
C C47 0.4694(4) 0.2760(8) 0.5312(3) 0.113(2) Uani d . P G 0.654(5) B 1
H H47 0.450149 0.294575 0.571744 0.136 Uiso calc U P R 0.654(5) B 1
C C46 0.4720(4) 0.1615(7) 0.5103(4) 0.113(2) Uani d . P G 0.654(5) B 1
H H46 0.454482 0.101909 0.536616 0.136 Uiso calc U P R 0.654(5) B 1
C C45A 0.5333(4) 0.2383(9) 0.5264(3) 0.047(2) Uani d . P G 0.346(5) B 2
H H45A 0.563637 0.247963 0.564701 0.057 Uiso calc U P R 0.346(5) B 2
C C50A 0.5578(3) 0.2241(9) 0.4639(4) 0.047(2) Uani d . P G 0.346(5) B 2
H H50A 0.604871 0.223976 0.459463 0.057 Uiso calc U P R 0.346(5) B 2
C C49A 0.5134(4) 0.2100(9) 0.4078(3) 0.047(2) Uani d . P G 0.346(5) B 2
H H49A 0.530093 0.200276 0.365045 0.057 Uiso calc U P R 0.346(5) B 2
C C48A 0.4444(4) 0.2102(9) 0.4142(3) 0.047(2) Uani d . P G 0.346(5) B 2
H H48A 0.414081 0.200564 0.375865 0.057 Uiso calc U P R 0.346(5) B 2
C C47A 0.4199(3) 0.2244(9) 0.4767(4) 0.047(2) Uani d . P G 0.346(5) B 2
H H47A 0.372846 0.224551 0.481102 0.057 Uiso calc U P R 0.346(5) B 2
C C46A 0.4644(4) 0.2385(9) 0.5328(3) 0.047(2) Uani d . P G 0.346(5) B 2
H H46A 0.447623 0.248251 0.575521 0.057 Uiso calc U P R 0.346(5) B 2

loop_
_atom_site_aniso_label
_atom_site_aniso_U_11
_atom_site_aniso_U_22
_atom_site_aniso_U_33
_atom_site_aniso_U_12
_atom_site_aniso_U_13
_atom_site_aniso_U_23
Rh1 0.01987(16) 0.02318(18) 0.01859(16) 0.00228(15) 0.00218(12) 0.00098(14)
Rh2 0.02235(16) 0.02079(17) 0.01325(15) 0.00238(15) 0.00137(12) -0.00161(13)
O1 0.0219(16) 0.0237(15) 0.0292(16) 0.0034(12) 0.0005(13) -0.0009(12)
O2 0.0258(16) 0.0340(16) 0.0121(14) 0.0056(13) -0.0008(12) -0.0043(12)
O3 0.0400(18) 0.0230(15) 0.0140(15) 0.0024(13) 0.0012(13) 0.0003(11)
O4 0.0195(15) 0.0234(14) 0.0179(14) -0.0007(12) -0.0010(11) 0.0017(11)
N1 0.0219(18) 0.0285(19) 0.0200(18) 0.0021(15) 0.0013(15) -0.0011(15)
N2 0.0246(19) 0.0259(19) 0.0176(17) 0.0024(15) 0.0018(15) 0.0010(14)
N3 0.0181(17) 0.0222(17) 0.0194(18) -0.0001(14) -0.0018(14) -0.0011(14)
N4 0.0186(18) 0.0208(17) 0.0189(17) 0.0014(14) 0.0026(14) 0.0004(14)
C1 0.021(2) 0.029(2) 0.032(2) -0.0018(18) 0.0013(19) 0.0048(19)
C2 0.027(3) 0.044(3) 0.041(3) 0.002(2) 0.007(2) 0.012(2)
C3 0.030(3) 0.048(3) 0.057(3) 0.001(2) 0.009(2) 0.024(3)
C4 0.027(3) 0.034(3) 0.085(4) -0.001(2) 0.005(3) 0.018(3)
C5 0.032(3) 0.031(3) 0.058(3) -0.003(2) -0.004(2) -0.005(2)
C6 0.024(2) 0.035(3) 0.035(3) -0.002(2) -0.006(2) 0.000(2)
C7 0.044(3) 0.042(3) 0.028(3) -0.005(2) -0.003(2) -0.009(2)
C8 0.061(4) 0.067(4) 0.031(3) 0.012(3) 0.017(3) 0.011(3)
C9 0.027(2) 0.033(2) 0.019(2) 0.003(2) 0.0009(16) -0.0024(19)
C10 0.025(2) 0.040(3) 0.035(2) 0.002(2) 0.0040(19) -0.006(2)
C11 0.022(2) 0.035(2) 0.016(2) 0.0079(19) 0.0018(17) -0.0032(18)
C12 0.031(3) 0.045(3) 0.029(2) 0.015(2) 0.008(2) 0.001(2)
C13 0.018(2) 0.027(2) 0.022(2) 0.0083(17) -0.0013(17) 0.0048(17)
C14 0.033(3) 0.029(2) 0.019(2) 0.0086(19) -0.0016(19) 0.0020(18)
C15 0.041(3) 0.035(3) 0.021(2) 0.007(2) 0.001(2) 0.0089(19)
C16 0.049(3) 0.030(2) 0.034(3) 0.004(2) -0.001(2) 0.013(2)
C17 0.043(3) 0.024(2) 0.036(3) 0.005(2) -0.003(2) 0.002(2)
C18 0.033(3) 0.024(2) 0.024(2) 0.0101(19) 0.0008(19) 0.0031(18)
C19 0.048(3) 0.029(2) 0.023(2) 0.007(2) 0.004(2) -0.0019(19)
C20 0.035(3) 0.037(3) 0.022(2) 0.009(2) -0.002(2) -0.0002(19)
C21 0.027(2) 0.019(2) 0.020(2) 0.0025(17) -0.0014(18) 0.0004(16)
C22 0.021(2) 0.028(2) 0.029(2) 0.0011(18) 0.0002(18) -0.0022(18)
C23 0.024(2) 0.036(3) 0.041(3) 0.009(2) 0.004(2) 0.001(2)
C24 0.042(3) 0.024(2) 0.037(3) 0.010(2) 0.006(2) -0.0010(19)
C25 0.033(3) 0.021(2) 0.030(2) -0.0014(19) -0.002(2) -0.0003(18)
C26 0.028(2) 0.018(2) 0.023(2) 0.0020(17) -0.0024(18) 0.0015(17)
C27 0.024(2) 0.024(2) 0.042(3) -0.0013(18) -0.002(2) -0.001(2)
C28 0.025(2) 0.037(3) 0.050(3) -0.005(2) 0.003(2) -0.008(2)
C29 0.030(2) 0.025(2) 0.019(2) -0.0006(18) 0.0008(18) 0.0000(17)
C30 0.063(3) 0.030(3) 0.027(2) 0.005(2) 0.004(2) 0.006(2)
C31 0.025(2) 0.027(2) 0.020(2) -0.0032(19) 0.0070(16) -0.0009(18)
C32 0.053(3) 0.037(3) 0.013(2) -0.004(2) 0.007(2) 0.0027(18)
C41 0.035(3) 0.023(2) 0.014(2) 0.0079(19) 0.0036(19) 0.0016(17)
C42 0.044(3) 0.037(3) 0.026(2) 0.015(2) 0.000(2) -0.011(2)
C43 0.020(2) 0.028(2) 0.018(2) 0.0056(18) -0.0011(18) 0.0002(17)
C44 0.041(3) 0.038(3) 0.021(2) -0.012(2) 0.003(2) 0.0033(19)
C33 0.040(2) 0.0235(15) 0.0229(16) 0.0016(13) 0.0084(13) -0.0036(11)
C34 0.040(2) 0.0235(15) 0.0229(16) 0.0016(13) 0.0084(13) -0.0036(11)
C35 0.040(2) 0.0235(15) 0.0229(16) 0.0016(13) 0.0084(13) -0.0036(11)
C36 0.040(2) 0.0235(15) 0.0229(16) 0.0016(13) 0.0084(13) -0.0036(11)
C37 0.040(2) 0.0235(15) 0.0229(16) 0.0016(13) 0.0084(13) -0.0036(11)
C38 0.040(2) 0.0235(15) 0.0229(16) 0.0016(13) 0.0084(13) -0.0036(11)
C39 0.025(3) 0.031(3) 0.040(2) 0.000(2) 0.003(2) -0.007(2)
C40 0.025(3) 0.031(3) 0.040(2) 0.000(2) 0.003(2) -0.007(2)
C33A 0.068(8) 0.017(4) 0.011(4) 0.014(4) 0.008(4) -0.002(3)
C38A 0.068(8) 0.017(4) 0.011(4) 0.014(4) 0.008(4) -0.002(3)
C37A 0.068(8) 0.017(4) 0.011(4) 0.014(4) 0.008(4) -0.002(3)
C36A 0.068(8) 0.017(4) 0.011(4) 0.014(4) 0.008(4) -0.002(3)
C35A 0.068(8) 0.017(4) 0.011(4) 0.014(4) 0.008(4) -0.002(3)
C34A 0.068(8) 0.017(4) 0.011(4) 0.014(4) 0.008(4) -0.002(3)
C39A 0.025(3) 0.031(3) 0.040(2) 0.000(2) 0.003(2) -0.007(2)
C40A 0.025(3) 0.031(3) 0.040(2) 0.000(2) 0.003(2) -0.007(2)
C45 0.068(4) 0.153(6) 0.119(5) 0.004(4) 0.004(3) 0.003(4)
C50 0.068(4) 0.153(6) 0.119(5) 0.004(4) 0.004(3) 0.003(4)
C49 0.068(4) 0.153(6) 0.119(5) 0.004(4) 0.004(3) 0.003(4)
C48 0.068(4) 0.153(6) 0.119(5) 0.004(4) 0.004(3) 0.003(4)
C47 0.068(4) 0.153(6) 0.119(5) 0.004(4) 0.004(3) 0.003(4)
C46 0.068(4) 0.153(6) 0.119(5) 0.004(4) 0.004(3) 0.003(4)
C45A 0.046(4) 0.058(5) 0.037(3) -0.009(3) -0.003(3) -0.006(3)
C50A 0.046(4) 0.058(5) 0.037(3) -0.009(3) -0.003(3) -0.006(3)
C49A 0.046(4) 0.058(5) 0.037(3) -0.009(3) -0.003(3) -0.006(3)
C48A 0.046(4) 0.058(5) 0.037(3) -0.009(3) -0.003(3) -0.006(3)
C47A 0.046(4) 0.058(5) 0.037(3) -0.009(3) -0.003(3) -0.006(3)
C46A 0.046(4) 0.058(5) 0.037(3) -0.009(3) -0.003(3) -0.006(3)

loop_
_atom_type_symbol
_atom_type_description
_atom_type_scat_dispersion_real
_atom_type_scat_dispersion_imag
_atom_type_scat_source
C C 0.0033 0.0016 'International Tables Vol C Tables 4.2.6.8 and 6.1.1.4'
H H 0.0000 0.0000 'International Tables Vol C Tables 4.2.6.8 and 6.1.1.4'
N N 0.0061 0.0033 'International Tables Vol C Tables 4.2.6.8 and 6.1.1.4'
O O 0.0106 0.0060 'International Tables Vol C Tables 4.2.6.8 and 6.1.1.4'
Rh Rh -1.1178 0.9187 'International Tables Vol C Tables 4.2.6.8 and 6.1.1.4'

loop_
_geom_angle_atom_site_label_1
_geom_angle_atom_site_label_2
_geom_angle_atom_site_label_3
_geom_angle
N2 Rh1 N1 78.95(13)
N2 Rh1 O1 167.22(12)
N1 Rh1 O1 95.86(12)
N2 Rh1 O4 90.99(12)
N1 Rh1 O4 168.59(12)
O1 Rh1 O4 92.86(10)
N3 Rh2 N4 78.52(12)
N3 Rh2 O3 166.26(12)
N4 Rh2 O3 95.01(11)
N3 Rh2 O2 92.20(11)
N4 Rh2 O2 168.99(11)
O3 Rh2 O2 92.77(10)
C41 O1 Rh1 124.7(3)
C41 O2 Rh2 124.9(3)
C43 O3 Rh2 125.3(2)
C43 O4 Rh1 123.9(2)
C9 N1 C1 117.3(3)
C9 N1 Rh1 116.4(3)
C1 N1 Rh1 126.3(3)
C11 N2 C13 118.8(3)
C11 N2 Rh1 117.7(3)
C13 N2 Rh1 122.8(2)
C29 N3 C21 119.3(3)
C29 N3 Rh2 117.6(3)
C21 N3 Rh2 122.4(2)
C31 N4 C33A 117.1(8)
C31 N4 C33 117.3(5)
C31 N4 Rh2 117.1(3)
C33A N4 Rh2 125.8(8)
C33 N4 Rh2 125.1(4)
C2 C1 C6 122.5(4)
C2 C1 N1 119.1(4)
C6 C1 N1 118.4(4)
C3 C2 C1 118.2(5)
C3 C2 C8 121.6(4)
C1 C2 C8 120.2(4)
C4 C3 C2 120.7(5)
C4 C3 H3 119.7
C2 C3 H3 119.7
C5 C4 C3 120.0(5)
C5 C4 H4 120.0
C3 C4 H4 120.0
C4 C5 C6 122.0(5)
C4 C5 H5 119.0
C6 C5 H5 119.0
C5 C6 C1 116.6(4)
C5 C6 C7 122.4(4)
C1 C6 C7 121.1(4)
C6 C7 H7A 109.5
C6 C7 H7B 109.5
H7A C7 H7B 109.5
C6 C7 H7C 109.5
H7A C7 H7C 109.5
H7B C7 H7C 109.5
C2 C8 H8A 109.5
C2 C8 H8B 109.5
H8A C8 H8B 109.5
C2 C8 H8C 109.5
H8A C8 H8C 109.5
H8B C8 H8C 109.5
N1 C9 C11 113.7(3)
N1 C9 C10 124.0(4)
C11 C9 C10 122.1(4)
C9 C10 H10A 109.5
C9 C10 H10B 109.5
H10A C10 H10B 109.5
C9 C10 H10C 109.5
H10A C10 H10C 109.5
H10B C10 H10C 109.5
N2 C11 C9 113.2(4)
N2 C11 C12 124.4(4)
C9 C11 C12 122.3(4)
C11 C12 H12A 109.5
C11 C12 H12B 109.5
H12A C12 H12B 109.5
C11 C12 H12C 109.5
H12A C12 H12C 109.5
H12B C12 H12C 109.5
C18 C13 C14 121.2(4)
C18 C13 N2 120.7(3)
C14 C13 N2 118.1(4)
C15 C14 C13 118.2(4)
C15 C14 C20 121.6(4)
C13 C14 C20 120.2(4)
C14 C15 C16 121.3(4)
C14 C15 H15 119.4
C16 C15 H15 119.4
C17 C16 C15 119.8(4)
C17 C16 H16 120.1
C15 C16 H16 120.1
C16 C17 C18 120.8(4)
C16 C17 H17 119.6
C18 C17 H17 119.6
C17 C18 C13 118.7(4)
C17 C18 C19 121.0(4)
C13 C18 C19 120.2(4)
C18 C19 H19A 109.5
C18 C19 H19B 109.5
H19A C19 H19B 109.5
C18 C19 H19C 109.5
H19A C19 H19C 109.5
H19B C19 H19C 109.5
C14 C20 H20A 109.5
C14 C20 H20B 109.5
H20A C20 H20B 109.5
C14 C20 H20C 109.5
H20A C20 H20C 109.5
H20B C20 H20C 109.5
C22 C21 C26 121.5(4)
C22 C21 N3 118.8(3)
C26 C21 N3 119.7(3)
C23 C22 C21 117.9(4)
C23 C22 C28 121.3(4)
C21 C22 C28 120.7(4)
C24 C23 C22 121.2(4)
C24 C23 H23 119.4
C22 C23 H23 119.4
C23 C24 C25 119.8(4)
C23 C24 H24 120.1
C25 C24 H24 120.1
C26 C25 C24 121.3(4)
C26 C25 H25 119.4
C24 C25 H25 119.4
C25 C26 C21 118.3(4)
C25 C26 C27 122.0(4)
C21 C26 C27 119.7(4)
C26 C27 H27A 109.5
C26 C27 H27B 109.5
H27A C27 H27B 109.5
C26 C27 H27C 109.5
H27A C27 H27C 109.5
H27B C27 H27C 109.5
C22 C28 H28A 109.5
C22 C28 H28B 109.5
H28A C28 H28B 109.5
C22 C28 H28C 109.5
H28A C28 H28C 109.5
H28B C28 H28C 109.5
N3 C29 C31 112.8(3)
N3 C29 C30 123.9(4)
C31 C29 C30 123.3(3)
C29 C30 H30A 109.5
C29 C30 H30B 109.5
H30A C30 H30B 109.5
C29 C30 H30C 109.5
H30A C30 H30C 109.5
H30B C30 H30C 109.5
N4 C31 C29 113.8(3)
N4 C31 C32 123.3(4)
C29 C31 C32 122.7(4)
C31 C32 H32A 109.5
C31 C32 H32B 109.5
H32A C32 H32B 109.5
C31 C32 H32C 109.5
H32A C32 H32C 109.5
H32B C32 H32C 109.5
O1 C41 O2 126.1(4)
O1 C41 C42 117.0(4)
O2 C41 C42 116.9(4)
C41 C42 H42A 109.5
C41 C42 H42B 109.5
H42A C42 H42B 109.5
C41 C42 H42C 109.5
H42A C42 H42C 109.5
H42B C42 H42C 109.5
O4 C43 O3 125.8(4)
O4 C43 C44 117.6(3)
O3 C43 C44 116.6(4)
C43 C44 H44A 109.5
C43 C44 H44B 109.5
H44A C44 H44B 109.5
C43 C44 H44C 109.5
H44A C44 H44C 109.5
H44B C44 H44C 109.5
C34 C33 C38 122.6(6)
C34 C33 N4 121.1(6)
C38 C33 N4 116.2(6)
C35 C34 C33 118.2(6)
C35 C34 C40 122.5(6)
C33 C34 C40 119.2(6)
C36 C35 C34 120.9(6)
C36 C35 H35 119.6
C34 C35 H35 119.6
C35 C36 C37 120.7(6)
C35 C36 H36 119.7
C37 C36 H36 119.7
C38 C37 C36 119.8(6)
C38 C37 H37 120.1
C36 C37 H37 120.1
C37 C38 C33 117.7(6)
C37 C38 C39 119.1(6)
C33 C38 C39 123.1(6)
C38 C39 H39A 109.5
C38 C39 H39B 109.5
H39A C39 H39B 109.5
C38 C39 H39C 109.5
H39A C39 H39C 109.5
H39B C39 H39C 109.5
C34 C40 H40A 109.5
C34 C40 H40B 109.5
H40A C40 H40B 109.5
C34 C40 H40C 109.5
H40A C40 H40C 109.5
H40B C40 H40C 109.5
C38A C33A C34A 120.0
C38A C33A N4 123.7(10)
C34A C33A N4 116.3(10)
C33A C38A C37A 120.0
C33A C38A C39A 114.6(13)
C37A C38A C39A 125.4(13)
C36A C37A C38A 120.0
C36A C37A H37A 120.0
C38A C37A H37A 120.0
C37A C36A C35A 120.0
C37A C36A H36A 120.0
C35A C36A H36A 120.0
C34A C35A C36A 120.0
C34A C35A H35A 120.0
C36A C35A H35A 120.0
C35A C34A C33A 120.0
C35A C34A C40A 117.2(12)
C33A C34A C40A 122.7(11)
C38A C39A H39D 109.5
C38A C39A H39E 109.5
H39D C39A H39E 109.5
C38A C39A H39F 109.5
H39D C39A H39F 109.5
H39E C39A H39F 109.5
C34A C40A H40D 109.5
C34A C40A H40E 109.5
H40D C40A H40E 109.5
C34A C40A H40F 109.5
H40D C40A H40F 109.5
H40E C40A H40F 109.5
C50 C45 C46 120.0
C50 C45 H45 120.0
C46 C45 H45 120.0
C49 C50 C45 120.0
C49 C50 H50 120.0
C45 C50 H50 120.0
C50 C49 C48 120.0
C50 C49 H49 120.0
C48 C49 H49 120.0
C47 C48 C49 120.0
C47 C48 H48 120.0
C49 C48 H48 120.0
C48 C47 C46 120.0
C48 C47 H47 120.0
C46 C47 H47 120.0
C47 C46 C45 120.0
C47 C46 H46 120.0
C45 C46 H46 120.0
C50A C45A C46A 120.0
C50A C45A H45A 120.0
C46A C45A H45A 120.0
C49A C50A C45A 120.0
C49A C50A H50A 120.0
C45A C50A H50A 120.0
C50A C49A C48A 120.0
C50A C49A H49A 120.0
C48A C49A H49A 120.0
C47A C48A C49A 120.0
C47A C48A H48A 120.0
C49A C48A H48A 120.0
C48A C47A C46A 120.0
C48A C47A H47A 120.0
C46A C47A H47A 120.0
C47A C46A C45A 120.0
C47A C46A H46A 120.0
C45A C46A H46A 120.0

loop_
_geom_bond_atom_site_label_1
_geom_bond_atom_site_label_2
_geom_bond_distance
Rh1 N2 1.945(3)
Rh1 N1 1.968(3)
Rh1 O1 2.057(3)
Rh1 O4 2.086(2)
Rh2 N3 1.952(3)
Rh2 N4 1.962(3)
Rh2 O3 2.061(3)
Rh2 O2 2.080(2)
O1 C41 1.251(5)
O2 C41 1.259(5)
O3 C43 1.265(4)
O4 C43 1.257(4)
N1 C9 1.332(5)
N1 C1 1.428(5)
N2 C11 1.326(5)
N2 C13 1.435(5)
N3 C29 1.330(5)
N3 C21 1.443(5)
N4 C31 1.319(5)
N4 C33A 1.391(8)
N4 C33 1.451(7)
C1 C2 1.399(6)
C1 C6 1.403(6)
C2 C3 1.386(6)
C2 C8 1.507(7)
C3 C4 1.381(7)
C3 H3 0.95
C4 C5 1.377(6)
C4 H4 0.95
C5 C6 1.392(6)
C5 H5 0.95
C6 C7 1.509(6)
C7 H7A 0.98
C7 H7B 0.98
C7 H7C 0.98
C8 H8A 0.98
C8 H8B 0.98
C8 H8C 0.98
C9 C11 1.429(6)
C9 C10 1.501(5)
C10 H10A 0.98
C10 H10B 0.98
C10 H10C 0.98
C11 C12 1.500(5)
C12 H12A 0.98
C12 H12B 0.98
C12 H12C 0.98
C13 C18 1.401(5)
C13 C14 1.403(5)
C14 C15 1.382(6)
C14 C20 1.517(5)
C15 C16 1.386(6)
C15 H15 0.95
C16 C17 1.383(6)
C16 H16 0.95
C17 C18 1.383(6)
C17 H17 0.95
C18 C19 1.511(5)
C19 H19A 0.98
C19 H19B 0.98
C19 H19C 0.98
C20 H20A 0.98
C20 H20B 0.98
C20 H20C 0.98
C21 C22 1.396(5)
C21 C26 1.404(5)
C22 C23 1.393(6)
C22 C28 1.505(5)
C23 C24 1.379(6)
C23 H23 0.95
C24 C25 1.380(6)
C24 H24 0.95
C25 C26 1.380(5)
C25 H25 0.95
C26 C27 1.500(5)
C27 H27A 0.98
C27 H27B 0.98
C27 H27C 0.98
C28 H28A 0.98
C28 H28B 0.98
C28 H28C 0.98
C29 C31 1.429(5)
C29 C30 1.499(5)
C30 H30A 0.98
C30 H30B 0.98
C30 H30C 0.98
C31 C32 1.492(5)
C32 H32A 0.98
C32 H32B 0.98
C32 H32C 0.98
C41 C42 1.515(5)
C42 H42A 0.98
C42 H42B 0.98
C42 H42C 0.98
C43 C44 1.499(5)
C44 H44A 0.98
C44 H44B 0.98
C44 H44C 0.98
C33 C34 1.389(8)
C33 C38 1.401(8)
C34 C35 1.384(8)
C34 C40 1.482(8)
C35 C36 1.376(8)
C35 H35 0.95
C36 C37 1.401(8)
C36 H36 0.95
C37 C38 1.398(8)
C37 H37 0.95
C38 C39 1.519(9)
C39 H39A 0.98
C39 H39B 0.98
C39 H39C 0.98
C40 H40A 0.98
C40 H40B 0.98
C40 H40C 0.98
C33A C38A 1.39
C33A C34A 1.39
C38A C37A 1.39
C38A C39A 1.47(2)
C37A C36A 1.39
C37A H37A 0.95
C36A C35A 1.39
C36A H36A 0.95
C35A C34A 1.39
C35A H35A 0.95
C34A C40A 1.559(19)
C39A H39D 0.98
C39A H39E 0.98
C39A H39F 0.98
C40A H40D 0.98
C40A H40E 0.98
C40A H40F 0.98
C45 C50 1.39
C45 C46 1.39
C45 H45 0.95
C50 C49 1.39
C50 H50 0.95
C49 C48 1.39
C49 H49 0.95
C48 C47 1.39
C48 H48 0.95
C47 C46 1.39
C47 H47 0.95
C46 H46 0.95
C45A C50A 1.39
C45A C46A 1.39
C45A H45A 0.95
C50A C49A 1.39
C50A H50A 0.95
C49A C48A 1.39
C49A H49A 0.95
C48A C47A 1.39
C48A H48A 0.95
C47A C46A 1.39
C47A H47A 0.95
C46A H46A 0.95

loop_
_geom_torsion_atom_site_label_1
_geom_torsion_atom_site_label_2
_geom_torsion_atom_site_label_3
_geom_torsion_atom_site_label_4
_geom_torsion
C9 N1 C1 C2 78.7(5)
Rh1 N1 C1 C2 -104.1(4)
C9 N1 C1 C6 -99.1(4)
Rh1 N1 C1 C6 78.2(4)
C6 C1 C2 C3 2.8(6)
N1 C1 C2 C3 -174.9(4)
C6 C1 C2 C8 -175.2(4)
N1 C1 C2 C8 7.1(6)
C1 C2 C3 C4 -1.4(7)
C8 C2 C3 C4 176.6(4)
C2 C3 C4 C5 -0.7(7)
C3 C4 C5 C6 1.4(7)
C4 C5 C6 C1 0.0(7)
C4 C5 C6 C7 179.5(4)
C2 C1 C6 C5 -2.1(6)
N1 C1 C6 C5 175.6(4)
C2 C1 C6 C7 178.3(4)
N1 C1 C6 C7 -4.0(6)
C1 N1 C9 C11 176.4(3)
Rh1 N1 C9 C11 -1.1(4)
C1 N1 C9 C10 0.4(5)
Rh1 N1 C9 C10 -177.1(3)
C13 N2 C11 C9 -170.3(3)
Rh1 N2 C11 C9 0.2(4)
C13 N2 C11 C12 7.8(5)
Rh1 N2 C11 C12 178.2(3)
N1 C9 C11 N2 0.6(5)
C10 C9 C11 N2 176.7(3)
N1 C9 C11 C12 -177.5(3)
C10 C9 C11 C12 -1.5(6)
C11 N2 C13 C18 -88.4(5)
Rh1 N2 C13 C18 101.7(4)
C11 N2 C13 C14 92.4(4)
Rh1 N2 C13 C14 -77.6(4)
C18 C13 C14 C15 0.8(6)
N2 C13 C14 C15 -179.9(4)
C18 C13 C14 C20 -177.2(4)
N2 C13 C14 C20 2.1(6)
C13 C14 C15 C16 -0.6(6)
C20 C14 C15 C16 177.4(4)
C14 C15 C16 C17 -0.2(7)
C15 C16 C17 C18 0.9(7)
C16 C17 C18 C13 -0.7(6)
C16 C17 C18 C19 -178.1(4)
C14 C13 C18 C17 -0.1(6)
N2 C13 C18 C17 -179.4(4)
C14 C13 C18 C19 177.3(4)
N2 C13 C18 C19 -2.0(6)
C29 N3 C21 C22 88.6(5)
Rh2 N3 C21 C22 -81.2(4)
C29 N3 C21 C26 -93.9(4)
Rh2 N3 C21 C26 96.2(4)
C26 C21 C22 C23 1.1(6)
N3 C21 C22 C23 178.6(3)
C26 C21 C22 C28 -178.7(4)
N3 C21 C22 C28 -1.3(6)
C21 C22 C23 C24 -0.4(6)
C28 C22 C23 C24 179.5(4)
C22 C23 C24 C25 -0.3(7)
C23 C24 C25 C26 0.1(6)
C24 C25 C26 C21 0.6(6)
C24 C25 C26 C27 -178.2(4)
C22 C21 C26 C25 -1.3(6)
N3 C21 C26 C25 -178.7(3)
C22 C21 C26 C27 177.6(4)
N3 C21 C26 C27 0.2(6)
C21 N3 C29 C31 -173.5(3)
Rh2 N3 C29 C31 -3.1(4)
C21 N3 C29 C30 4.3(6)
Rh2 N3 C29 C30 174.7(3)
C33A N4 C31 C29 -176.8(8)
C33 N4 C31 C29 174.7(5)
Rh2 N4 C31 C29 2.8(4)
C33A N4 C31 C32 7.6(10)
C33 N4 C31 C32 -0.9(6)
Rh2 N4 C31 C32 -172.8(3)
N3 C29 C31 N4 0.2(5)
C30 C29 C31 N4 -177.6(4)
N3 C29 C31 C32 175.8(4)
C30 C29 C31 C32 -2.0(6)
Rh1 O1 C41 O2 -31.3(5)
Rh1 O1 C41 C42 150.6(3)
Rh2 O2 C41 O1 -24.0(6)
Rh2 O2 C41 C42 154.2(3)
Rh1 O4 C43 O3 -24.7(5)
Rh1 O4 C43 C44 153.9(3)
Rh2 O3 C43 O4 -30.9(6)
Rh2 O3 C43 C44 150.4(3)
C31 N4 C33 C34 87.4(7)
Rh2 N4 C33 C34 -101.4(6)
C31 N4 C33 C38 -90.5(6)
Rh2 N4 C33 C38 80.8(7)
C38 C33 C34 C35 2.4(9)
N4 C33 C34 C35 -175.3(7)
C38 C33 C34 C40 -179.1(7)
N4 C33 C34 C40 3.2(9)
C33 C34 C35 C36 -2.0(8)
C40 C34 C35 C36 179.6(6)
C34 C35 C36 C37 1.0(9)
C35 C36 C37 C38 -0.4(8)
C36 C37 C38 C33 0.7(8)
C36 C37 C38 C39 -179.5(6)
C34 C33 C38 C37 -1.8(9)
N4 C33 C38 C37 176.0(6)
C34 C33 C38 C39 178.4(7)
N4 C33 C38 C39 -3.8(9)
C31 N4 C33A C38A -97.5(10)
Rh2 N4 C33A C38A 82.9(11)
C31 N4 C33A C34A 83.6(9)
Rh2 N4 C33A C34A -95.9(9)
C34A C33A C38A C37A 0
N4 C33A C38A C37A -178.8(15)
C34A C33A C38A C39A 177.5(14)
N4 C33A C38A C39A -1.4(14)
C33A C38A C37A C36A 0
C39A C38A C37A C36A -177.2(16)
C38A C37A C36A C35A 0
C37A C36A C35A C34A 0
C36A C35A C34A C33A 0
C36A C35A C34A C40A 175.1(13)
C38A C33A C34A C35A 0
N4 C33A C34A C35A 178.9(14)
C38A C33A C34A C40A -174.8(14)
N4 C33A C34A C40A 4.1(13)
C46 C45 C50 C49 0
C45 C50 C49 C48 0
C50 C49 C48 C47 0
C49 C48 C47 C46 0
C48 C47 C46 C45 0
C50 C45 C46 C47 0
C46A C45A C50A C49A 0
C45A C50A C49A C48A 0
C50A C49A C48A C47A 0
C49A C48A C47A C46A 0
C48A C47A C46A C45A 0
C50A C45A C46A C47A 0
